data_4083969
loop_
_publ_author_name
'Henning, Jens'
'Eichele, Klaus'
'Fink, Reinhold F.'
'Wesemann, Lars'

_publ_section_title
;
 Structural and Spectroscopic Characterization of Tin--Tin Double Bonds in
 Cyclic Distannenes
;
_journal_issue 14
_journal_name_full Organometallics
_journal_page_first 3904
_journal_paper_doi 10.1021/om500645b
_journal_volume 33
_journal_year 2014
_chemical_formula_moiety 'C87 H110 O Sn2'
_chemical_formula_sum 'C87 H110 O Sn2'
_chemical_formula_weight 1409.13
_space_group_IT_number 96
_symmetry_cell_setting tetragonal
_symmetry_space_group_name_Hall 'P 4nw 2abw'
_symmetry_space_group_name_H-M 'P 43 21 2'
_atom_sites_solution_hydrogens geom
_atom_sites_solution_primary direct
_atom_sites_solution_secondary difmap
_audit_creation_method SHELXL-97
_cell_angle_alpha 90.00
_cell_angle_beta 90.00
_cell_angle_gamma 90.00
_cell_formula_units_Z 4
_cell_length_a 14.880(2)
_cell_length_b 14.880(2)
_cell_length_c 34.579(7)
_cell_measurement_reflns_used 39815
_cell_measurement_temperature 173(2)
_cell_measurement_theta_max 57.58
_cell_measurement_theta_min 4.53
_cell_volume 7656(2)
_computing_cell_refinement x-Area
_computing_data_collection x-Area
_computing_data_reduction x-Area
_computing_molecular_graphics 'ortep for windows'
_computing_structure_refinement 'SHELXL-97 (Sheldrick, 1997)'
_computing_structure_solution 'SHELXS-97 (Sheldrick, 1990)'
_diffrn_ambient_temperature 173(2)
_diffrn_measured_fraction_theta_full 0.997
_diffrn_measured_fraction_theta_max 0.997
_diffrn_measurement_device_type 'Stoe IPDS2'
_diffrn_radiation_monochromator graphite
_diffrn_radiation_source 'fine-focus sealed tube'
_diffrn_radiation_type MoK\a
_diffrn_radiation_wavelength 0.71073
_diffrn_reflns_av_R_equivalents 0.0726
_diffrn_reflns_av_sigmaI/netI 0.0389
_diffrn_reflns_limit_h_max 17
_diffrn_reflns_limit_h_min -12
_diffrn_reflns_limit_k_max 11
_diffrn_reflns_limit_k_min -17
_diffrn_reflns_limit_l_max 41
_diffrn_reflns_limit_l_min -40
_diffrn_reflns_number 35088
_diffrn_reflns_theta_full 25.35
_diffrn_reflns_theta_max 25.35
_diffrn_reflns_theta_min 2.98
_exptl_absorpt_coefficient_mu 0.696
_exptl_absorpt_correction_T_max 0.9170
_exptl_absorpt_correction_T_min 0.8053
_exptl_absorpt_correction_type numerical
_exptl_absorpt_process_details 'x-red, x-shape'
_exptl_crystal_colour brown
_exptl_crystal_density_diffrn 1.222
_exptl_crystal_density_method 'not measured'
_exptl_crystal_description block
_exptl_crystal_F_000 2960
_exptl_crystal_size_max 0.42
_exptl_crystal_size_mid 0.25
_exptl_crystal_size_min 0.18
_refine_diff_density_max 0.404
_refine_diff_density_min -0.298
_refine_diff_density_rms 0.053
_refine_ls_abs_structure_details 'Flack (1983), 2926 Friedel pairs'
_refine_ls_abs_structure_Flack -0.02(2)
_refine_ls_extinction_method none
_refine_ls_goodness_of_fit_ref 1.106
_refine_ls_hydrogen_treatment constr
_refine_ls_matrix_type full
_refine_ls_number_parameters 407
_refine_ls_number_reflns 6963
_refine_ls_number_restraints 0
_refine_ls_restrained_S_all 1.106
_refine_ls_R_factor_all 0.0401
_refine_ls_R_factor_gt 0.0345
_refine_ls_shift/su_max 0.001
_refine_ls_shift/su_mean 0.000
_refine_ls_structure_factor_coef Fsqd
_refine_ls_weighting_details 'calc w=1/[\s^2^(Fo^2^)+(0.0339P)^2^+3.5526P] where P=(Fo^2^+2Fc^2^)/3'
_refine_ls_weighting_scheme calc
_refine_ls_wR_factor_gt 0.0753
_refine_ls_wR_factor_ref 0.0772
_reflns_number_gt 6445
_reflns_number_total 6963
_reflns_threshold_expression >2sigma(I)
_cod_data_source_file om500645b_si_002.cif
_cod_data_source_block bisstannylene2
_cod_depositor_comments 'Adding full bibliography for 4083969--4083976.cif.'
_cod_original_cell_volume 7657(2)
_cod_original_sg_symbol_H-M 'P 43212'
_cod_database_code 4083969

loop_
_symmetry_equiv_pos_as_xyz
'x, y, z'
'-x, -y, z+1/2'
'-y+1/2, x+1/2, z+3/4'
'y+1/2, -x+1/2, z+1/4'
'-x+1/2, y+1/2, -z+3/4'
'x+1/2, -y+1/2, -z+1/4'
'y, x, -z'
'-y, -x, -z+1/2'

loop_
_atom_site_label
_atom_site_type_symbol
_atom_site_fract_x
_atom_site_fract_y
_atom_site_fract_z
_atom_site_U_iso_or_equiv
_atom_site_adp_type
_atom_site_occupancy
_atom_site_symmetry_multiplicity
_atom_site_calc_flag
_atom_site_refinement_flags
Sn1 Sn 0.981950(15) 0.172783(15) 0.021314(6) 0.03127(7) Uani 1 1 d .
O1 O 0.96776(16) -0.03224(16) 0.0000 0.0360(8) Uani 1 2 d S
C2 C 0.7888(3) 0.0981(3) 0.04220(11) 0.0392(9) Uani 1 1 d .
H2 H 0.7800 0.1564 0.0527 0.047 Uiso 1 1 calc R
C3 C 0.7179(3) 0.0397(3) 0.04080(12) 0.0460(10) Uani 1 1 d .
H3 H 0.6602 0.0578 0.0497 0.055 Uiso 1 1 calc R
C4 C 0.7308(2) -0.0462(3) 0.02636(12) 0.0428(9) Uani 1 1 d .
H4 H 0.6810 -0.0862 0.0253 0.051 Uiso 1 1 calc R
C5 C 0.8142(2) -0.0758(2) 0.01331(9) 0.0344(8) Uani 1 1 d .
C6 C 0.8833(2) -0.0127(2) 0.01435(9) 0.0307(7) Uani 1 1 d .
C7 C 0.8275(2) -0.1725(2) 0.0000 0.0383(11) Uani 1 2 d S
C10 C 0.9301(2) 0.2620(2) 0.06757(9) 0.0291(7) Uani 1 1 d .
C8 C 0.8068(4) -0.2355(3) 0.03372(14) 0.0662(14) Uani 1 1 d .
H8A H 0.7900 -0.2947 0.0237 0.099 Uiso 1 1 calc R
H8B H 0.7571 -0.2109 0.0490 0.099 Uiso 1 1 calc R
H8C H 0.8602 -0.2413 0.0501 0.099 Uiso 1 1 calc R
C11 C 0.8915(2) 0.3467(2) 0.06173(9) 0.0299(7) Uani 1 1 d .
C12 C 0.8727(2) 0.4015(2) 0.09359(10) 0.0338(8) Uani 1 1 d .
H12 H 0.8448 0.4583 0.0899 0.041 Uiso 1 1 calc R
C13 C 0.8948(3) 0.3730(3) 0.13060(10) 0.0358(8) Uani 1 1 d .
H13 H 0.8822 0.4106 0.1521 0.043 Uiso 1 1 calc R
C14 C 0.9353(2) 0.2898(2) 0.13642(10) 0.0333(8) Uani 1 1 d .
H14 H 0.9510 0.2710 0.1618 0.040 Uiso 1 1 calc R
C15 C 0.9529(2) 0.2342(2) 0.10504(10) 0.0308(7) Uani 1 1 d .
C16 C 1.0062(2) 0.1490(2) 0.10810(8) 0.0311(7) Uani 1 1 d .
C17 C 0.9707(3) 0.0675(3) 0.12244(10) 0.0370(8) Uani 1 1 d .
C18 C 1.0231(3) -0.0095(3) 0.12050(11) 0.0398(8) Uani 1 1 d .
H18 H 0.9990 -0.0641 0.1303 0.048 Uiso 1 1 calc R
C19 C 1.1089(3) -0.0107(3) 0.10494(10) 0.0420(9) Uani 1 1 d .
C20 C 1.1447(2) 0.0706(3) 0.09265(10) 0.0376(9) Uani 1 1 d .
H20 H 1.2042 0.0716 0.0828 0.045 Uiso 1 1 calc R
C21 C 1.0964(2) 0.1506(3) 0.09424(9) 0.0327(8) Uani 1 1 d .
C22 C 0.8788(3) 0.0628(3) 0.14098(13) 0.0493(10) Uani 1 1 d .
H22 H 0.8435 0.1162 0.1321 0.059 Uiso 1 1 calc R
C23 C 0.8885(3) 0.0689(3) 0.18502(13) 0.0624(13) Uani 1 1 d .
H23A H 0.9409 0.0339 0.1933 0.094 Uiso 1 1 calc R
H23B H 0.8344 0.0448 0.1974 0.094 Uiso 1 1 calc R
H23C H 0.8965 0.1319 0.1926 0.094 Uiso 1 1 calc R
C24 C 0.8261(3) -0.0222(3) 0.12985(14) 0.0651(12) Uani 1 1 d .
H24A H 0.8381 -0.0371 0.1027 0.098 Uiso 1 1 calc R
H24B H 0.7616 -0.0113 0.1333 0.098 Uiso 1 1 calc R
H24C H 0.8449 -0.0722 0.1464 0.098 Uiso 1 1 calc R
C25 C 1.1625(3) -0.0964(3) 0.10278(12) 0.0514(11) Uani 1 1 d .
H25 H 1.2211 -0.0821 0.0900 0.062 Uiso 1 1 calc R
C26 C 1.1831(3) -0.1336(3) 0.14307(13) 0.0547(11) Uani 1 1 d .
H26A H 1.2195 -0.1882 0.1407 0.082 Uiso 1 1 calc R
H26B H 1.1267 -0.1479 0.1563 0.082 Uiso 1 1 calc R
H26C H 1.2163 -0.0885 0.1580 0.082 Uiso 1 1 calc R
C27 C 1.1156(4) -0.1683(3) 0.07828(13) 0.0731(16) Uani 1 1 d .
H27A H 1.1140 -0.1489 0.0512 0.110 Uiso 1 1 calc R
H27B H 1.0540 -0.1769 0.0877 0.110 Uiso 1 1 calc R
H27C H 1.1486 -0.2251 0.0803 0.110 Uiso 1 1 calc R
C28 C 1.1426(2) 0.2404(2) 0.08684(10) 0.0347(8) Uani 1 1 d .
H28 H 1.0964 0.2831 0.0767 0.042 Uiso 1 1 calc R
C29 C 1.2191(3) 0.2353(3) 0.05721(11) 0.0468(10) Uani 1 1 d .
H29A H 1.1996 0.1997 0.0349 0.070 Uiso 1 1 calc R
H29B H 1.2716 0.2067 0.0691 0.070 Uiso 1 1 calc R
H29C H 1.2350 0.2961 0.0487 0.070 Uiso 1 1 calc R
C30 C 1.1775(3) 0.2780(3) 0.12513(11) 0.0456(9) Uani 1 1 d .
H30A H 1.2290 0.2422 0.1338 0.068 Uiso 1 1 calc R
H30B H 1.1297 0.2752 0.1446 0.068 Uiso 1 1 calc R
H30C H 1.1961 0.3406 0.1215 0.068 Uiso 1 1 calc R
C31 C 0.8750(2) 0.3825(2) 0.02139(9) 0.0299(7) Uani 1 1 d .
C32 C 0.9460(3) 0.4249(2) 0.00163(10) 0.0340(8) Uani 1 1 d .
C33 C 0.9302(3) 0.4599(2) -0.03519(10) 0.0361(9) Uani 1 1 d .
H33 H 0.9785 0.4868 -0.0489 0.043 Uiso 1 1 calc R
C34 C 0.8456(3) 0.4565(3) -0.05247(10) 0.0409(9) Uani 1 1 d .
C35 C 0.7772(3) 0.4147(3) -0.03239(10) 0.0402(9) Uani 1 1 d .
H35 H 0.7195 0.4107 -0.0440 0.048 Uiso 1 1 calc R
C36 C 0.7897(2) 0.3781(2) 0.00430(10) 0.0364(8) Uani 1 1 d .
C37 C 1.0376(2) 0.4372(2) 0.02006(11) 0.0362(8) Uani 1 1 d .
H37 H 1.0433 0.3909 0.0409 0.043 Uiso 1 1 calc R
C38 C 1.1159(3) 0.4236(3) -0.00751(13) 0.0499(11) Uani 1 1 d .
H38A H 1.1022 0.3740 -0.0252 0.075 Uiso 1 1 calc R
H38B H 1.1702 0.4093 0.0073 0.075 Uiso 1 1 calc R
H38C H 1.1257 0.4788 -0.0224 0.075 Uiso 1 1 calc R
C39 C 1.0449(3) 0.5287(3) 0.03945(12) 0.0538(11) Uani 1 1 d .
H39A H 1.0557 0.5749 0.0198 0.081 Uiso 1 1 calc R
H39B H 1.0948 0.5282 0.0579 0.081 Uiso 1 1 calc R
H39C H 0.9888 0.5421 0.0531 0.081 Uiso 1 1 calc R
C40 C 0.8283(3) 0.4923(3) -0.09293(10) 0.0477(10) Uani 1 1 d .
H40 H 0.7651 0.5152 -0.0930 0.057 Uiso 1 1 calc R
C41 C 0.8312(5) 0.4171(3) -0.12172(12) 0.0713(15) Uani 1 1 d .
H41A H 0.8321 0.4419 -0.1480 0.107 Uiso 1 1 calc R
H41B H 0.7779 0.3790 -0.1185 0.107 Uiso 1 1 calc R
H41C H 0.8854 0.3810 -0.1175 0.107 Uiso 1 1 calc R
C42 C 0.8860(4) 0.5691(3) -0.10501(13) 0.0613(13) Uani 1 1 d .
H42A H 0.9491 0.5501 -0.1054 0.092 Uiso 1 1 calc R
H42B H 0.8786 0.6188 -0.0867 0.092 Uiso 1 1 calc R
H42C H 0.8683 0.5890 -0.1309 0.092 Uiso 1 1 calc R
C43 C 0.7089(2) 0.3378(3) 0.02557(11) 0.0432(9) Uani 1 1 d .
H43 H 0.7326 0.3025 0.0480 0.052 Uiso 1 1 calc R
C44 C 0.6547(3) 0.2734(4) 0.00022(14) 0.0629(13) Uani 1 1 d .
H44A H 0.6269 0.3070 -0.0210 0.094 Uiso 1 1 calc R
H44B H 0.6078 0.2448 0.0158 0.094 Uiso 1 1 calc R
H44C H 0.6947 0.2273 -0.0104 0.094 Uiso 1 1 calc R
C45 C 0.6494(3) 0.4109(4) 0.04160(15) 0.0699(14) Uani 1 1 d .
H45A H 0.6480 0.4616 0.0235 0.105 Uiso 1 1 calc R
H45B H 0.6731 0.4310 0.0666 0.105 Uiso 1 1 calc R
H45C H 0.5884 0.3874 0.0451 0.105 Uiso 1 1 calc R
C1 C 0.8738(2) 0.0741(2) 0.02858(9) 0.0319(7) Uani 1 1 d .

loop_
_atom_site_aniso_label
_atom_site_aniso_U_11
_atom_site_aniso_U_22
_atom_site_aniso_U_33
_atom_site_aniso_U_23
_atom_site_aniso_U_13
_atom_site_aniso_U_12
Sn1 0.03168(12) 0.03358(12) 0.02855(10) -0.00257(10) 0.00362(9) -0.00196(11)
O1 0.0320(12) 0.0320(12) 0.0441(19) -0.0087(11) 0.0087(11) -0.0016(16)
C2 0.034(2) 0.041(2) 0.043(2) -0.0056(17) 0.0024(17) -0.0012(17)
C3 0.0284(19) 0.052(3) 0.058(3) -0.002(2) 0.0076(18) -0.0008(19)
C4 0.0300(19) 0.050(2) 0.048(2) 0.0001(19) -0.0004(17) -0.0112(17)
C5 0.0334(19) 0.0401(19) 0.0297(18) 0.0051(14) 0.0008(15) -0.0084(17)
C6 0.0286(16) 0.0367(18) 0.0267(16) 0.0038(14) 0.0015(13) -0.0022(16)
C7 0.0377(17) 0.0377(17) 0.039(3) 0.0010(17) -0.0010(17) -0.014(3)
C10 0.0269(17) 0.0340(19) 0.0263(16) 0.0011(14) -0.0003(13) -0.0025(14)
C8 0.075(3) 0.050(3) 0.073(3) 0.021(2) 0.026(3) -0.006(2)
C11 0.0273(16) 0.037(2) 0.0252(15) -0.0008(14) -0.0013(13) -0.0003(15)
C12 0.038(2) 0.0298(19) 0.0335(18) 0.0013(15) 0.0032(15) 0.0028(16)
C13 0.039(2) 0.039(2) 0.0290(17) -0.0037(16) 0.0025(16) -0.0006(18)
C14 0.0354(19) 0.040(2) 0.0247(17) 0.0033(15) 0.0028(14) -0.0029(17)
C15 0.0238(17) 0.039(2) 0.0297(17) 0.0039(15) -0.0017(13) -0.0057(15)
C16 0.0339(19) 0.0364(19) 0.0231(14) 0.0029(12) -0.0037(12) -0.0037(14)
C17 0.0305(19) 0.044(2) 0.0364(19) 0.0098(16) -0.0049(16) -0.0045(18)
C18 0.0406(19) 0.037(2) 0.042(2) 0.0104(16) -0.0030(17) -0.0007(19)
C19 0.043(2) 0.044(2) 0.0381(19) 0.0066(17) 0.0005(16) 0.0080(19)
C20 0.034(2) 0.045(2) 0.0339(18) 0.0082(16) 0.0034(15) 0.0047(18)
C21 0.0307(18) 0.043(2) 0.0246(16) 0.0050(15) -0.0029(14) -0.0030(16)
C22 0.031(2) 0.049(2) 0.068(3) 0.022(2) 0.0077(19) 0.0016(18)
C23 0.058(3) 0.065(3) 0.065(3) 0.010(2) 0.027(2) 0.001(2)
C24 0.043(2) 0.070(3) 0.083(3) 0.025(3) -0.003(2) -0.018(2)
C25 0.054(3) 0.047(2) 0.053(2) 0.013(2) 0.008(2) 0.011(2)
C26 0.054(3) 0.050(2) 0.060(3) 0.014(2) -0.002(2) 0.014(2)
C27 0.123(5) 0.049(3) 0.047(3) 0.004(2) -0.005(3) 0.023(3)
C28 0.0316(18) 0.039(2) 0.0334(18) 0.0071(15) -0.0030(15) -0.0011(16)
C29 0.036(2) 0.063(3) 0.041(2) 0.010(2) 0.0032(17) -0.010(2)
C30 0.036(2) 0.054(2) 0.046(2) -0.0031(18) -0.0017(18) -0.008(2)
C31 0.0351(18) 0.0306(17) 0.0241(15) -0.0005(15) -0.0011(16) 0.0028(14)
C32 0.040(2) 0.0305(19) 0.0318(18) 0.0027(15) -0.0008(16) 0.0015(17)
C33 0.039(2) 0.040(2) 0.0292(17) 0.0075(15) 0.0007(15) -0.0012(17)
C34 0.045(2) 0.045(2) 0.0329(19) 0.0052(16) -0.0039(16) 0.0014(18)
C35 0.037(2) 0.050(2) 0.0339(18) 0.0022(16) -0.0090(16) -0.0008(17)
C36 0.035(2) 0.041(2) 0.0335(17) 0.0023(15) 0.0012(15) 0.0033(16)
C37 0.0347(19) 0.0406(19) 0.0334(18) 0.0123(16) -0.0011(16) -0.0094(16)
C38 0.038(2) 0.057(3) 0.055(3) -0.003(2) 0.0046(19) -0.001(2)
C39 0.053(3) 0.060(3) 0.049(2) -0.012(2) 0.0000(19) -0.009(2)
C40 0.056(2) 0.054(2) 0.0326(19) 0.0079(17) -0.0056(18) 0.007(2)
C41 0.115(4) 0.062(3) 0.037(2) -0.002(2) -0.009(3) -0.013(3)
C42 0.091(4) 0.055(3) 0.038(2) 0.013(2) -0.014(2) -0.009(3)
C43 0.0318(18) 0.060(2) 0.038(2) 0.009(2) -0.0009(16) -0.0050(19)
C44 0.052(3) 0.080(3) 0.057(3) 0.016(2) -0.010(2) -0.023(3)
C45 0.050(3) 0.090(4) 0.070(3) -0.001(3) 0.017(2) 0.011(3)
C1 0.0297(18) 0.0382(19) 0.0279(17) -0.0003(14) -0.0009(14) -0.0007(15)

loop_
_atom_type_symbol
_atom_type_description
_atom_type_scat_dispersion_real
_atom_type_scat_dispersion_imag
_atom_type_scat_source
C C 0.0033 0.0016 'International Tables Vol C Tables 4.2.6.8 and 6.1.1.4'
H H 0.0000 0.0000 'International Tables Vol C Tables 4.2.6.8 and 6.1.1.4'
O O 0.0106 0.0060 'International Tables Vol C Tables 4.2.6.8 and 6.1.1.4'
Sn Sn -0.6537 1.4246 'International Tables Vol C Tables 4.2.6.8 and 6.1.1.4'

loop_
_geom_angle_atom_site_label_1
_geom_angle_atom_site_label_2
_geom_angle_atom_site_label_3
_geom_angle
_geom_angle_site_symmetry_1
_geom_angle_site_symmetry_3
C1 Sn1 C10 93.60(13) . .
C6 O1 C6 120.7(4) 7_645 .
C3 C2 C1 121.6(4) . .
C2 C3 C4 119.5(4) . .
C3 C4 C5 122.2(3) . .
C6 C5 C4 115.9(3) . .
C6 C5 C7 123.3(3) . .
C4 C5 C7 120.8(3) . .
O1 C6 C1 114.5(3) . .
O1 C6 C5 121.4(3) . .
C1 C6 C5 124.1(3) . .
C5 C7 C5 109.6(4) . 7_645
C5 C7 C8 109.9(2) . 7_645
C5 C7 C8 108.8(2) 7_645 7_645
C5 C7 C8 108.8(2) . .
C5 C7 C8 109.9(2) 7_645 .
C8 C7 C8 109.6(5) 7_645 .
C11 C10 C15 119.9(3) . .
C11 C10 Sn1 125.3(2) . .
C15 C10 Sn1 114.0(2) . .
C12 C11 C10 119.6(3) . .
C12 C11 C31 119.2(3) . .
C10 C11 C31 121.1(3) . .
C13 C12 C11 120.0(3) . .
C12 C13 C14 120.5(3) . .
C15 C14 C13 119.8(3) . .
C14 C15 C10 120.1(3) . .
C14 C15 C16 123.2(3) . .
C10 C15 C16 116.3(3) . .
C17 C16 C21 118.9(3) . .
C17 C16 C15 123.6(3) . .
C21 C16 C15 117.4(3) . .
C18 C17 C16 118.8(3) . .
C18 C17 C22 119.4(3) . .
C16 C17 C22 121.8(3) . .
C19 C18 C17 123.1(4) . .
C18 C19 C20 117.5(4) . .
C18 C19 C25 121.2(4) . .
C20 C19 C25 121.3(3) . .
C19 C20 C21 122.4(3) . .
C20 C21 C16 119.0(3) . .
C20 C21 C28 120.8(3) . .
C16 C21 C28 119.7(3) . .
C17 C22 C23 109.4(3) . .
C17 C22 C24 113.1(4) . .
C23 C22 C24 110.2(3) . .
C19 C25 C26 111.5(4) . .
C19 C25 C27 112.1(4) . .
C26 C25 C27 110.0(4) . .
C21 C28 C30 109.2(3) . .
C21 C28 C29 113.8(3) . .
C30 C28 C29 110.2(3) . .
C36 C31 C32 119.7(3) . .
C36 C31 C11 121.2(3) . .
C32 C31 C11 118.9(3) . .
C33 C32 C31 118.9(3) . .
C33 C32 C37 119.4(3) . .
C31 C32 C37 121.7(3) . .
C34 C33 C32 122.0(4) . .
C35 C34 C33 117.8(3) . .
C35 C34 C40 119.7(3) . .
C33 C34 C40 122.4(3) . .
C34 C35 C36 122.4(3) . .
C35 C36 C31 119.1(3) . .
C35 C36 C43 119.0(3) . .
C31 C36 C43 121.8(3) . .
C32 C37 C38 114.2(3) . .
C32 C37 C39 110.9(3) . .
C38 C37 C39 110.0(3) . .
C42 C40 C41 111.8(4) . .
C42 C40 C34 115.4(3) . .
C41 C40 C34 110.2(3) . .
C45 C43 C44 110.7(4) . .
C45 C43 C36 110.8(4) . .
C44 C43 C36 112.6(3) . .
C6 C1 C2 116.7(3) . .
C6 C1 Sn1 120.5(2) . .
C2 C1 Sn1 122.2(3) . .

loop_
_geom_bond_atom_site_label_1
_geom_bond_atom_site_label_2
_geom_bond_distance
_geom_bond_site_symmetry_2
Sn1 C1 2.193(3) .
Sn1 C10 2.217(3) .
O1 C6 1.382(4) 7_645
O1 C6 1.383(4) .
C2 C3 1.368(6) .
C2 C1 1.396(5) .
C3 C4 1.385(6) .
C4 C5 1.393(5) .
C5 C6 1.393(5) .
C5 C7 1.524(5) .
C6 C1 1.390(5) .
C7 C5 1.524(5) 7_645
C7 C8 1.527(5) 7_645
C7 C8 1.527(5) .
C10 C11 1.400(5) .
C10 C15 1.402(4) .
C11 C12 1.399(5) .
C11 C31 1.513(4) .
C12 C13 1.388(5) .
C13 C14 1.392(5) .
C14 C15 1.389(5) .
C15 C16 1.499(5) .
C16 C17 1.412(5) .
C16 C21 1.427(5) .
C17 C18 1.388(5) .
C17 C22 1.512(5) .
C18 C19 1.386(5) .
C19 C20 1.388(5) .
C19 C25 1.506(6) .
C20 C21 1.391(5) .
C21 C28 1.524(5) .
C22 C23 1.532(6) .
C22 C24 1.537(6) .
C25 C26 1.530(6) .
C25 C27 1.533(7) .
C28 C30 1.528(5) .
C28 C29 1.534(5) .
C31 C36 1.402(5) .
C31 C32 1.408(5) .
C32 C33 1.395(5) .
C32 C37 1.516(5) .
C33 C34 1.394(5) .
C34 C35 1.381(5) .
C34 C40 1.519(5) .
C35 C36 1.393(5) .
C36 C43 1.531(5) .
C37 C38 1.518(5) .
C37 C39 1.521(6) .
C40 C42 1.490(6) .
C40 C41 1.499(6) .
C43 C45 1.508(6) .
C43 C44 1.528(6) .
